data_7218495
loop_
_publ_author_name
'Misra, Rajneesh'
'Gautam, Prabhat'
'Maragani, Ramesh'
'Shaikh, Mobin M.'

_publ_section_title
;
 Reversible mechanochromism in dipyridylamine&#x2010;substituted
 unsymmetrical benzothiadiazoles
;
_journal_name_full 'RSC Adv.'
_journal_paper_doi 10.1039/C4RA09921D
_journal_year 2014
_chemical_formula_sum 'C30 H19 N5 S'
_chemical_formula_weight 481.56
_chemical_name_systematic
;
 ?
;
_space_group_IT_number 14
_symmetry_cell_setting monoclinic
_symmetry_space_group_name_Hall '-P 2ybc'
_symmetry_space_group_name_H-M 'P 1 21/c 1'
_atom_sites_solution_hydrogens geom
_atom_sites_solution_primary direct
_atom_sites_solution_secondary difmap
_audit_creation_method SHELXL-97
_cell_angle_alpha 90.00
_cell_angle_beta 101.978(3)
_cell_angle_gamma 90.00
_cell_formula_units_Z 4
_cell_length_a 20.8735(5)
_cell_length_b 11.8292(3)
_cell_length_c 9.8383(3)
_cell_measurement_reflns_used 9172
_cell_measurement_temperature 150(2)
_cell_measurement_theta_max 71.8345
_cell_measurement_theta_min 3.7336
_cell_volume 2376.35(11)
_computing_cell_refinement 'CrysAlis RED, Oxford Diffraction Ltd.,'
_computing_data_collection 'CrysAlis CCD, Oxford Diffraction Ltd.,'
_computing_data_reduction 'CrysAlis RED, Oxford Diffraction Ltd.,'
_computing_molecular_graphics Ortep3
_computing_publication_material Shelx97
_computing_structure_refinement 'SHELXL-97 (Sheldrick, 1997)'
_computing_structure_solution 'SHELXS-97 (Sheldrick, 1997)'
_diffrn_ambient_temperature 273(2)
_diffrn_detector_area_resol_mean 15.9948
_diffrn_measured_fraction_theta_full 0.995
_diffrn_measured_fraction_theta_max 0.982
_diffrn_measurement_device_type 'OXFORD DIFFRACTION SUPER NOVA'
_diffrn_measurement_method \w/q-scan
_diffrn_radiation_monochromator graphite
_diffrn_radiation_source 'Micro-Focus (Cu) X-ray Source'
_diffrn_radiation_type CuK\a
_diffrn_radiation_wavelength 1.5418
_diffrn_reflns_av_R_equivalents 0.0256
_diffrn_reflns_av_sigmaI/netI 0.0215
_diffrn_reflns_limit_h_max 24
_diffrn_reflns_limit_h_min -25
_diffrn_reflns_limit_k_max 10
_diffrn_reflns_limit_k_min -14
_diffrn_reflns_limit_l_max 11
_diffrn_reflns_limit_l_min -12
_diffrn_reflns_number 15657
_diffrn_reflns_theta_full 25.00
_diffrn_reflns_theta_max 71.98
_diffrn_reflns_theta_min 4.32
_exptl_absorpt_coefficient_mu 1.438
_exptl_absorpt_correction_T_max 0.8240
_exptl_absorpt_correction_T_min 0.7426
_exptl_absorpt_correction_type multi-scan
_exptl_absorpt_process_details
;
CrysAlis RED, Oxford Diffraction Ltd.,
Version 1.171.31.7 (release 18-10-2006 CrysAlis171 .NET)
(compiled Oct 18 2006,16:28:17)
Empirical absorption correction using spherical harmonics,
 implemented in SCALE3 ABSPACK scaling algorithm.
;
_exptl_crystal_colour YELLOW
_exptl_crystal_density_diffrn 1.346
_exptl_crystal_density_method 'not measured'
_exptl_crystal_description BLOCK
_exptl_crystal_F_000 1000
_exptl_crystal_size_max 0.22
_exptl_crystal_size_mid 0.18
_exptl_crystal_size_min 0.14
_refine_diff_density_max 0.312
_refine_diff_density_min -0.397
_refine_diff_density_rms 0.041
_refine_ls_extinction_coef 0.0091(5)
_refine_ls_extinction_expression Fc^*^=kFc[1+0.001xFc^2^\l^3^/sin(2\q)]^-1/4^
_refine_ls_extinction_method SHELXL
_refine_ls_goodness_of_fit_ref 1.057
_refine_ls_hydrogen_treatment RIDING
_refine_ls_matrix_type full
_refine_ls_number_parameters 400
_refine_ls_number_reflns 4584
_refine_ls_number_restraints 0
_refine_ls_restrained_S_all 1.057
_refine_ls_R_factor_all 0.0529
_refine_ls_R_factor_gt 0.0452
_refine_ls_shift/su_max 0.001
_refine_ls_shift/su_mean 0.000
_refine_ls_structure_factor_coef Fsqd
_refine_ls_weighting_details 'calc w=1/[\s^2^(Fo^2^)+(0.0721P)^2^+0.6141P] where P=(Fo^2^+2Fc^2^)/3'
_refine_ls_weighting_scheme calc
_refine_ls_wR_factor_gt 0.1274
_refine_ls_wR_factor_ref 0.1393
_reflns_number_gt 3932
_reflns_number_total 4584
_reflns_threshold_expression >2sigma(I)
_cod_data_source_file c4ra09921d2.cif
_cod_data_source_block rm108
_cod_depositor_comments
;
The following automatic conversions were performed:

'_symmetry_cell_setting' value 'Monoclinic' changed to 'monoclinic'
according to
/usr/data/users/saulius/crontab/automatic-downloads/rss-feeds/RSC/lib/dictionaries/cif_core.dic
dictionary named 'cif_core.dic' version 2.4.2 from 2011-04-26.

Automatic conversion script
Id: cif_fix_values 2827 2014-09-09 07:05:25Z andrius 
;
_cod_original_sg_symbol_H-M 'P 21/c'
_cod_database_code 7218495

loop_
_symmetry_equiv_pos_as_xyz
'x, y, z'
'-x, y+1/2, -z+1/2'
'-x, -y, -z'
'x, -y-1/2, z-1/2'

loop_
_atom_site_label
_atom_site_type_symbol
_atom_site_fract_x
_atom_site_fract_y
_atom_site_fract_z
_atom_site_U_iso_or_equiv
_atom_site_adp_type
_atom_site_occupancy
_atom_site_symmetry_multiplicity
_atom_site_calc_flag
_atom_site_refinement_flags
_atom_site_disorder_assembly
_atom_site_disorder_group
S1 S 0.78418(3) 0.19248(4) 0.44639(7) 0.0756(2) Uani 1 1 d . . .
N1 N 0.82371(8) 0.10637(13) 0.56013(18) 0.0608(4) Uani 1 1 d . . .
N2 N 0.74405(8) 0.10705(13) 0.33344(17) 0.0627(4) Uani 1 1 d . . .
C1 C 0.80575(8) 0.00245(14) 0.51251(17) 0.0467(4) Uani 1 1 d . . .
C2 C 0.82879(8) -0.10168(14) 0.57670(18) 0.0497(4) Uani 1 1 d . . .
C3 C 0.80640(10) -0.19826(16) 0.5078(2) 0.0628(5) Uani 1 1 d . . .
H3 H 0.8216 -0.2688 0.5480 0.075 Uiso 1 1 calc R . .
C4 C 0.76147(10) -0.19776(16) 0.3791(2) 0.0636(5) Uani 1 1 d . . .
H4 H 0.7480 -0.2680 0.3356 0.076 Uiso 1 1 calc R . .
C5 C 0.73651(8) -0.10005(15) 0.31425(18) 0.0511(4) Uani 1 1 d . . .
C6 C 0.75999(8) 0.00290(14) 0.38214(17) 0.0475(4) Uani 1 1 d . . .
C7 C 0.68914(8) -0.10099(16) 0.18783(18) 0.0542(4) Uani 1 1 d . . .
C8 C 0.64799(9) -0.10529(16) 0.08262(19) 0.0556(4) Uani 1 1 d . A .
C9 C 0.59759(8) -0.11060(16) -0.04033(18) 0.0527(4) Uani 1 1 d . . .
C10 C 0.5599(3) -0.2089(4) -0.0726(5) 0.0728(14) Uani 0.477(4) 1 d P A 1
H10 H 0.5693 -0.2737 -0.0148 0.087 Uiso 0.477(4) 1 calc PR A 1
C11 C 0.5095(3) -0.2121(4) -0.1870(6) 0.0772(15) Uani 0.477(4) 1 d P A 1
H11 H 0.4837 -0.2786 -0.2053 0.093 Uiso 0.477(4) 1 calc PR A 1
C13 C 0.53457(19) -0.0256(4) -0.2474(4) 0.0591(11) Uani 0.477(4) 1 d P A 1
H13 H 0.5267 0.0381 -0.3074 0.071 Uiso 0.477(4) 1 calc PR A 1
C14 C 0.58542(19) -0.0216(4) -0.1312(4) 0.0604(11) Uani 0.477(4) 1 d P A 1
H14 H 0.6122 0.0440 -0.1145 0.073 Uiso 0.477(4) 1 calc PR A 1
C10A C 0.5951(2) -0.1926(4) -0.1359(4) 0.0638(11) Uani 0.523(4) 1 d P A 2
H10A H 0.6282 -0.2490 -0.1221 0.077 Uiso 0.523(4) 1 calc PR A 2
C11A C 0.5458(2) -0.1972(4) -0.2538(4) 0.0658(12) Uani 0.523(4) 1 d P A 2
H11A H 0.5467 -0.2552 -0.3201 0.079 Uiso 0.523(4) 1 calc PR A 2
C13A C 0.49500(17) -0.0371(3) -0.1761(4) 0.0562(10) Uani 0.523(4) 1 d P A 2
H13A H 0.4602 0.0162 -0.1883 0.067 Uiso 0.523(4) 1 calc PR A 2
C14A C 0.54428(17) -0.0314(3) -0.0584(4) 0.0567(10) Uani 0.523(4) 1 d P A 2
H14A H 0.5429 0.0246 0.0102 0.068 Uiso 0.523(4) 1 calc PR A 2
C12 C 0.49524(8) -0.11969(16) -0.27768(18) 0.0525(4) Uani 1 1 d . . .
C15 C 0.44101(9) -0.12496(18) -0.40152(19) 0.0585(5) Uani 1 1 d . A .
C16 C 0.4119(6) -0.2330(11) -0.4442(13) 0.066(2) Uani 0.44(2) 1 d P A 1
H16 H 0.4272 -0.2993 -0.3934 0.079 Uiso 0.44(2) 1 calc PR A 1
C17 C 0.3612(8) -0.2394(15) -0.5604(16) 0.080(3) Uani 0.44(2) 1 d P A 1
H17 H 0.3419 -0.3102 -0.5907 0.096 Uiso 0.44(2) 1 calc PR A 1
C19 C 0.3668(8) -0.0328(16) -0.5906(19) 0.110(5) Uani 0.44(2) 1 d P A 1
H19 H 0.3518 0.0338 -0.6413 0.132 Uiso 0.44(2) 1 calc PR A 1
C20 C 0.4184(8) -0.0274(15) -0.4697(18) 0.087(4) Uani 0.44(2) 1 d P A 1
H20 H 0.4369 0.0435 -0.4370 0.105 Uiso 0.44(2) 1 calc PR A 1
C16A C 0.4284(6) -0.2193(9) -0.4840(12) 0.078(2) Uani 0.56(2) 1 d P A 2
H16A H 0.4563 -0.2831 -0.4618 0.094 Uiso 0.56(2) 1 calc PR A 2
C17A C 0.3773(6) -0.2260(12) -0.5968(13) 0.087(3) Uani 0.56(2) 1 d P A 2
H17A H 0.3699 -0.2940 -0.6489 0.104 Uiso 0.56(2) 1 calc PR A 2
C19A C 0.3512(5) -0.0391(9) -0.5624(10) 0.069(2) Uani 0.56(2) 1 d P A 2
H19A H 0.3247 0.0253 -0.5916 0.083 Uiso 0.56(2) 1 calc PR A 2
C20A C 0.4019(5) -0.0315(8) -0.4493(10) 0.0550(17) Uani 0.56(2) 1 d P A 2
H20A H 0.4107 0.0388 -0.4024 0.066 Uiso 0.56(2) 1 calc PR A 2
C18 C 0.33847(12) -0.1381(3) -0.6333(3) 0.0931(8) Uani 1 1 d . . .
H18 H 0.3035 -0.1420 -0.7123 0.112 Uiso 1 1 calc R A 1
C21 C 0.93787(8) -0.15453(15) 0.69853(17) 0.0487(4) Uani 1 1 d . . .
C22 C 0.95807(10) -0.25280(17) 0.7698(2) 0.0635(5) Uani 1 1 d . . .
H22 H 0.9318 -0.2885 0.8253 0.076 Uiso 1 1 calc R . .
C23 C 1.01783(11) -0.29787(19) 0.7580(2) 0.0740(6) Uani 1 1 d . . .
H23 H 1.0332 -0.3658 0.8051 0.089 Uiso 1 1 calc R . .
C24 C 1.05426(10) -0.2439(2) 0.6784(2) 0.0727(6) Uani 1 1 d . . .
H24 H 1.0955 -0.2732 0.6693 0.087 Uiso 1 1 calc R . .
C25 C 1.03047(10) -0.1468(2) 0.6117(2) 0.0715(6) Uani 1 1 d . . .
H25 H 1.0562 -0.1095 0.5563 0.086 Uiso 1 1 calc R . .
N3 N 0.97236(8) -0.10091(14) 0.62037(16) 0.0600(4) Uani 1 1 d . . .
C26 C 0.86317(8) -0.05922(13) 0.82531(17) 0.0460(4) Uani 1 1 d . . .
N4 N 0.80073(7) -0.03402(13) 0.82498(17) 0.0566(4) Uani 1 1 d . . .
C30 C 0.78802(10) 0.00961(17) 0.9434(2) 0.0651(5) Uani 1 1 d . . .
H30 H 0.7440 0.0284 0.9453 0.078 Uiso 1 1 calc R . .
C29 C 0.83499(12) 0.02835(18) 1.0611(2) 0.0713(6) Uani 1 1 d . . .
H29 H 0.8239 0.0589 1.1426 0.086 Uiso 1 1 calc R . .
C28 C 0.89859(12) 0.00143(18) 1.0571(2) 0.0685(5) Uani 1 1 d . . .
H28 H 0.9324 0.0137 1.1367 0.082 Uiso 1 1 calc R . .
C27 C 0.91353(9) -0.04286(16) 0.93922(18) 0.0558(4) Uani 1 1 d . . .
H27 H 0.9574 -0.0619 0.9357 0.067 Uiso 1 1 calc R . .
N5 N 0.87581(7) -0.10531(13) 0.70308(15) 0.0552(4) Uani 1 1 d . . .

loop_
_atom_site_aniso_label
_atom_site_aniso_U_11
_atom_site_aniso_U_22
_atom_site_aniso_U_33
_atom_site_aniso_U_23
_atom_site_aniso_U_13
_atom_site_aniso_U_12
S1 0.0819(4) 0.0474(3) 0.0872(4) 0.0066(2) -0.0058(3) -0.0035(2)
N1 0.0566(8) 0.0519(8) 0.0662(10) -0.0027(7) -0.0050(7) -0.0054(6)
N2 0.0628(9) 0.0565(9) 0.0617(10) 0.0112(7) -0.0033(7) 0.0032(7)
C1 0.0403(8) 0.0510(9) 0.0446(9) -0.0021(7) -0.0008(6) -0.0004(6)
C2 0.0451(8) 0.0535(9) 0.0450(9) -0.0029(7) -0.0030(7) 0.0080(7)
C3 0.0697(12) 0.0490(9) 0.0588(11) -0.0032(8) -0.0120(9) 0.0136(8)
C4 0.0680(12) 0.0522(10) 0.0584(11) -0.0124(8) -0.0150(9) 0.0081(8)
C5 0.0451(8) 0.0590(10) 0.0446(9) -0.0037(7) -0.0015(7) 0.0044(7)
C6 0.0417(8) 0.0522(9) 0.0451(9) 0.0039(7) 0.0006(7) 0.0033(6)
C7 0.0489(9) 0.0637(10) 0.0452(9) -0.0035(8) -0.0015(7) 0.0020(7)
C8 0.0499(9) 0.0659(11) 0.0461(9) -0.0017(8) -0.0011(8) 0.0009(8)
C9 0.0462(8) 0.0633(10) 0.0443(9) -0.0034(7) -0.0005(7) -0.0006(7)
C10 0.079(3) 0.063(2) 0.062(3) -0.002(2) -0.018(3) 0.011(2)
C11 0.077(3) 0.068(3) 0.073(3) -0.016(2) -0.019(3) -0.001(2)
C13 0.052(2) 0.081(3) 0.0397(19) 0.0071(17) -0.0020(16) 0.0007(18)
C14 0.050(2) 0.076(3) 0.051(2) 0.0006(18) 0.0002(17) -0.0099(18)
C10A 0.050(2) 0.073(2) 0.060(2) -0.0167(19) -0.0086(18) 0.0206(18)
C11A 0.056(2) 0.074(2) 0.058(2) -0.0267(19) -0.0080(18) 0.0202(18)
C13A 0.0508(18) 0.0591(19) 0.052(2) -0.0058(15) -0.0037(15) 0.0103(15)
C14A 0.057(2) 0.0587(19) 0.0486(19) -0.0104(15) -0.0012(15) 0.0004(15)
C12 0.0461(8) 0.0639(10) 0.0436(9) -0.0065(8) 0.0002(7) 0.0036(7)
C15 0.0472(9) 0.0774(12) 0.0461(10) -0.0060(9) -0.0012(7) 0.0040(8)
C16 0.062(5) 0.079(4) 0.044(5) -0.014(3) -0.014(3) -0.002(4)
C17 0.069(6) 0.104(5) 0.061(6) -0.015(5) -0.003(4) -0.012(4)
C19 0.064(7) 0.174(10) 0.081(8) 0.059(7) -0.014(5) -0.019(6)
C20 0.047(6) 0.127(7) 0.079(7) 0.033(5) -0.009(4) -0.012(5)
C16A 0.076(5) 0.090(4) 0.062(5) -0.014(3) -0.005(3) 0.004(3)
C17A 0.071(5) 0.121(6) 0.058(5) -0.024(4) -0.012(3) -0.008(4)
C19A 0.048(3) 0.099(5) 0.059(3) 0.018(3) 0.008(2) 0.013(3)
C20A 0.040(4) 0.072(3) 0.050(3) 0.001(2) 0.002(2) 0.004(2)
C18 0.0617(14) 0.140(3) 0.0653(15) -0.0028(16) -0.0162(11) -0.0075(16)
C21 0.0469(8) 0.0528(9) 0.0410(8) -0.0042(7) -0.0037(7) 0.0071(7)
C22 0.0620(11) 0.0646(11) 0.0595(11) 0.0111(9) 0.0022(9) 0.0109(9)
C23 0.0707(13) 0.0695(13) 0.0722(14) 0.0034(10) -0.0073(11) 0.0247(10)
C24 0.0567(11) 0.0897(15) 0.0671(13) -0.0191(11) 0.0021(10) 0.0178(10)
C25 0.0612(11) 0.0902(15) 0.0635(12) -0.0081(11) 0.0137(10) 0.0004(11)
N3 0.0604(9) 0.0643(9) 0.0525(8) 0.0017(7) 0.0050(7) 0.0039(7)
C26 0.0473(8) 0.0439(8) 0.0437(9) 0.0008(6) 0.0020(7) -0.0002(6)
N4 0.0532(8) 0.0518(8) 0.0635(9) 0.0053(7) 0.0090(7) 0.0021(6)
C30 0.0663(12) 0.0575(11) 0.0766(14) 0.0086(9) 0.0262(11) 0.0076(9)
C29 0.0977(16) 0.0644(12) 0.0573(12) -0.0025(9) 0.0287(11) 0.0043(11)
C28 0.0811(14) 0.0707(12) 0.0492(10) -0.0088(9) 0.0031(9) -0.0045(10)
C27 0.0515(9) 0.0640(11) 0.0478(9) -0.0079(8) 0.0011(7) -0.0023(8)
N5 0.0479(7) 0.0684(9) 0.0421(8) -0.0065(6) -0.0070(6) 0.0147(7)

loop_
_atom_type_symbol
_atom_type_description
_atom_type_scat_dispersion_real
_atom_type_scat_dispersion_imag
_atom_type_scat_source
C C 0.0181 0.0091 'International Tables Vol C Tables 4.2.6.8 and 6.1.1.4'
H H 0.0000 0.0000 'International Tables Vol C Tables 4.2.6.8 and 6.1.1.4'
N N 0.0311 0.0180 'International Tables Vol C Tables 4.2.6.8 and 6.1.1.4'
S S 0.3331 0.5567 'International Tables Vol C Tables 4.2.6.8 and 6.1.1.4'

loop_
_geom_angle_atom_site_label_1
_geom_angle_atom_site_label_2
_geom_angle_atom_site_label_3
_geom_angle
N2 S1 N1 101.64(8)
C1 N1 S1 105.76(12)
C6 N2 S1 106.07(12)
N1 C1 C2 126.49(15)
N1 C1 C6 113.32(15)
C2 C1 C6 120.17(14)
C3 C2 N5 121.05(16)
C3 C2 C1 117.17(15)
N5 C2 C1 121.69(15)
C2 C3 C4 122.63(16)
C2 C3 H3 118.7
C4 C3 H3 118.7
C5 C4 C3 122.62(16)
C5 C4 H4 118.7
C3 C4 H4 118.7
C4 C5 C7 121.99(17)
C4 C5 C6 116.24(15)
C7 C5 C6 121.76(16)
N2 C6 C5 125.63(15)
N2 C6 C1 113.21(15)
C5 C6 C1 121.14(15)
C8 C7 C5 177.5(2)
C7 C8 C9 178.37(19)
C10A C9 C14 97.1(3)
C10A C9 C10 46.0(3)
C14 C9 C10 118.0(3)
C10A C9 C8 122.5(2)
C14 C9 C8 121.5(2)
C10 C9 C8 120.5(2)
C10A C9 C14A 117.9(2)
C14 C9 C14A 52.0(2)
C10 C9 C14A 97.4(3)
C8 C9 C14A 119.4(2)
C11 C10 C9 120.4(4)
C11 C10 H10 119.8
C9 C10 H10 119.8
C10 C11 C12 121.7(4)
C10 C11 H11 119.1
C12 C11 H11 119.1
C12 C13 C14 121.6(4)
C12 C13 H13 119.2
C14 C13 H13 119.2
C9 C14 C13 121.1(4)
C9 C14 H14 119.4
C13 C14 H14 119.4
C9 C10A C11A 121.9(3)
C9 C10A H10A 119.0
C11A C10A H10A 119.0
C12 C11A C10A 121.8(3)
C12 C11A H11A 119.1
C10A C11A H11A 119.1
C14A C13A C12 121.4(3)
C14A C13A H13A 119.3
C12 C13A H13A 119.3
C13A C14A C9 119.6(3)
C13A C14A H14A 120.2
C9 C14A H14A 120.2
C13 C12 C11A 95.7(3)
C13 C12 C13A 51.1(2)
C11A C12 C13A 117.3(2)
C13 C12 C11 116.9(3)
C11A C12 C11 47.2(3)
C13A C12 C11 97.0(3)
C13 C12 C15 122.0(2)
C11A C12 C15 122.6(2)
C13A C12 C15 120.1(2)
C11 C12 C15 121.0(2)
C20 C15 C16A 113.1(8)
C20 C15 C20A 18.1(7)
C16A C15 C20A 114.7(6)
C20 C15 C16 121.6(8)
C16A C15 C16 24.2(3)
C20A C15 C16 115.0(6)
C20 C15 C12 119.6(7)
C16A C15 C12 122.7(4)
C20A C15 C12 122.4(4)
C16 C15 C12 118.8(5)
C17 C16 C15 119.5(11)
C17 C16 H16 120.2
C15 C16 H16 120.2
C16 C17 C18 119.0(12)
C16 C17 H17 120.5
C18 C17 H17 120.5
C18 C19 C20 119.1(13)
C18 C19 H19 120.5
C20 C19 H19 120.5
C15 C20 C19 119.5(13)
C15 C20 H20 120.3
C19 C20 H20 120.3
C17A C16A C15 123.1(10)
C17A C16A H16A 118.5
C15 C16A H16A 118.5
C18 C17A C16A 120.3(10)
C18 C17A H17A 119.8
C16A C17A H17A 119.8
C18 C19A C20A 120.5(7)
C18 C19A H19A 119.7
C20A C19A H19A 119.7
C19A C20A C15 121.3(7)
C19A C20A H20A 119.3
C15 C20A H20A 119.3
C17A C18 C19A 119.6(7)
C17A C18 C19 114.8(7)
C19A C18 C19 19.7(7)
C17A C18 C17 23.3(5)
C19A C18 C17 117.2(7)
C19 C18 C17 121.3(9)
C17A C18 H18 120.6
C19A C18 H18 119.6
C19 C18 H18 119.3
C17 C18 H18 119.3
N3 C21 C22 123.75(17)
N3 C21 N5 115.47(15)
C22 C21 N5 120.77(17)
C21 C22 C23 118.0(2)
C21 C22 H22 121.0
C23 C22 H22 121.0
C24 C23 C22 119.3(2)
C24 C23 H23 120.4
C22 C23 H23 120.4
C23 C24 C25 118.77(19)
C23 C24 H24 120.6
C25 C24 H24 120.6
N3 C25 C24 123.5(2)
N3 C25 H25 118.3
C24 C25 H25 118.3
C21 N3 C25 116.77(17)
N4 C26 C27 123.23(16)
N4 C26 N5 116.37(15)
C27 C26 N5 120.39(15)
C26 N4 C30 116.71(16)
N4 C30 C29 123.81(18)
N4 C30 H30 118.1
C29 C30 H30 118.1
C30 C29 C28 117.65(18)
C30 C29 H29 121.2
C28 C29 H29 121.2
C27 C28 C29 120.4(2)
C27 C28 H28 119.8
C29 C28 H28 119.8
C28 C27 C26 118.22(18)
C28 C27 H27 120.9
C26 C27 H27 120.9
C26 N5 C2 121.65(13)
C26 N5 C21 121.41(13)
C2 N5 C21 116.90(13)

loop_
_geom_bond_atom_site_label_1
_geom_bond_atom_site_label_2
_geom_bond_distance
S1 N2 1.6035(18)
S1 N1 1.6086(17)
N1 C1 1.341(2)
N2 C6 1.339(2)
C1 C2 1.422(2)
C1 C6 1.431(2)
C2 C3 1.361(2)
C2 N5 1.416(2)
C3 C4 1.411(3)
C3 H3 0.9500
C4 C5 1.370(3)
C4 H4 0.9500
C5 C7 1.419(2)
C5 C6 1.426(2)
C7 C8 1.201(2)
C8 C9 1.430(2)
C9 C10A 1.345(4)
C9 C14 1.371(5)
C9 C10 1.403(5)
C9 C14A 1.437(4)
C10 C11 1.372(6)
C10 H10 0.9500
C11 C12 1.403(6)
C11 H11 0.9500
C13 C12 1.379(5)
C13 C14 1.390(5)
C13 H13 0.9500
C14 H14 0.9500
C10A C11A 1.383(5)
C10A H10A 0.9500
C11A C12 1.381(4)
C11A H11A 0.9500
C13A C14A 1.382(5)
C13A C12 1.398(4)
C13A H13A 0.9500
C14A H14A 0.9500
C12 C15 1.482(2)
C15 C20 1.369(17)
C15 C16A 1.373(10)
C15 C20A 1.397(10)
C15 C16 1.439(12)
C16 C17 1.389(18)
C16 H16 0.9500
C17 C18 1.426(18)
C17 H17 0.9500
C19 C18 1.405(18)
C19 C20 1.43(2)
C19 H19 0.9500
C20 H20 0.9500
C16A C17A 1.372(15)
C16A H16A 0.9500
C17A C18 1.321(14)
C17A H17A 0.9500
C19A C18 1.361(11)
C19A C20A 1.371(14)
C19A H19A 0.9500
C20A H20A 0.9500
C18 H18 0.9500
C21 N3 1.320(2)
C21 C22 1.378(3)
C21 N5 1.429(2)
C22 C23 1.383(3)
C22 H22 0.9500
C23 C24 1.359(3)
C23 H23 0.9500
C24 C25 1.365(3)
C24 H24 0.9500
C25 N3 1.347(3)
C25 H25 0.9500
C26 N4 1.336(2)
C26 C27 1.382(2)
C26 N5 1.394(2)
N4 C30 1.350(3)
C30 C29 1.371(3)
C30 H30 0.9500
C29 C28 1.374(3)
C29 H29 0.9500
C28 C27 1.366(3)
C28 H28 0.9500
C27 H27 0.9500

loop_
_geom_torsion_atom_site_label_1
_geom_torsion_atom_site_label_2
_geom_torsion_atom_site_label_3
_geom_torsion_atom_site_label_4
_geom_torsion
N2 S1 N1 C1 -0.56(14)
N1 S1 N2 C6 0.52(14)
S1 N1 C1 C2 178.82(15)
S1 N1 C1 C6 0.43(19)
N1 C1 C2 C3 -177.16(19)
C6 C1 C2 C3 1.1(3)
N1 C1 C2 N5 -0.6(3)
C6 C1 C2 N5 177.70(15)
N5 C2 C3 C4 -177.51(19)
C1 C2 C3 C4 -0.9(3)
C2 C3 C4 C5 -0.6(4)
C3 C4 C5 C7 -177.1(2)
C3 C4 C5 C6 1.9(3)
S1 N2 C6 C5 -178.98(15)
S1 N2 C6 C1 -0.32(19)
C4 C5 C6 N2 176.94(18)
C7 C5 C6 N2 -4.1(3)
C4 C5 C6 C1 -1.6(3)
C7 C5 C6 C1 177.39(16)
N1 C1 C6 N2 -0.1(2)
C2 C1 C6 N2 -178.58(15)
N1 C1 C6 C5 178.65(15)
C2 C1 C6 C5 0.1(3)
C4 C5 C7 C8 37(5)
C6 C5 C7 C8 -142(5)
C5 C7 C8 C9 50(10)
C7 C8 C9 C10A -121(7)
C7 C8 C9 C14 115(7)
C7 C8 C9 C10 -66(7)
C7 C8 C9 C14A 54(7)
C10A C9 C10 C11 -75.7(6)
C14 C9 C10 C11 -4.3(7)
C8 C9 C10 C11 176.9(4)
C14A C9 C10 C11 46.3(6)
C9 C10 C11 C12 2.1(9)
C10A C9 C14 C13 47.4(4)
C10 C9 C14 C13 4.0(5)
C8 C9 C14 C13 -177.3(3)
C14A C9 C14 C13 -72.7(4)
C12 C13 C14 C9 -1.4(6)
C14 C9 C10A C11A -45.8(5)
C10 C9 C10A C11A 76.7(5)
C8 C9 C10A C11A 179.5(4)
C14A C9 C10A C11A 4.7(6)
C9 C10A C11A C12 -2.0(8)
C12 C13A C14A C9 1.0(5)
C10A C9 C14A C13A -4.2(5)
C14 C9 C14A C13A 72.1(4)
C10 C9 C14A C13A -47.8(4)
C8 C9 C14A C13A -179.1(3)
C14 C13 C12 C11A -45.3(4)
C14 C13 C12 C13A 75.4(4)
C14 C13 C12 C11 -1.0(5)
C14 C13 C12 C15 -179.8(3)
C10A C11A C12 C13 47.5(5)
C10A C11A C12 C13A -1.3(6)
C10A C11A C12 C11 -74.4(5)
C10A C11A C12 C15 -178.4(4)
C14A C13A C12 C13 -72.5(4)
C14A C13A C12 C11A 1.7(5)
C14A C13A C12 C11 46.7(4)
C14A C13A C12 C15 178.8(3)
C10 C11 C12 C13 0.6(7)
C10 C11 C12 C11A 72.0(6)
C10 C11 C12 C13A -49.0(6)
C10 C11 C12 C15 179.5(4)
C13 C12 C15 C20 -16.1(10)
C11A C12 C15 C20 -138.8(10)
C13A C12 C15 C20 44.3(10)
C11 C12 C15 C20 165.1(10)
C13 C12 C15 C16A 138.1(8)
C11A C12 C15 C16A 15.4(9)
C13A C12 C15 C16A -161.5(8)
C11 C12 C15 C16A -40.7(9)
C13 C12 C15 C20A -37.0(6)
C11A C12 C15 C20A -159.6(6)
C13A C12 C15 C20A 23.4(6)
C11 C12 C15 C20A 144.2(6)
C13 C12 C15 C16 166.0(7)
C11A C12 C15 C16 43.3(8)
C13A C12 C15 C16 -133.6(7)
C11 C12 C15 C16 -12.8(8)
C20 C15 C16 C17 2.4(10)
C16A C15 C16 C17 -73.4(18)
C20A C15 C16 C17 21.5(10)
C12 C15 C16 C17 -179.8(6)
C15 C16 C17 C18 -1.0(12)
C16A C15 C20 C19 22.4(11)
C20A C15 C20 C19 -77(3)
C16 C15 C20 C19 -3.2(12)
C12 C15 C20 C19 179.0(7)
C18 C19 C20 C15 2.7(14)
C20 C15 C16A C17A -25.9(9)
C20A C15 C16A C17A -6.2(9)
C16 C15 C16A C17A 90(2)
C12 C15 C16A C17A 178.4(5)
C15 C16A C17A C18 1.9(10)
C18 C19A C20A C15 -1.5(10)
C20 C15 C20A C19A 95(3)
C16A C15 C20A C19A 5.9(9)
C16 C15 C20A C19A -20.8(9)
C12 C15 C20A C19A -178.6(5)
C16A C17A C18 C19A 3.1(10)
C16A C17A C18 C19 24.6(10)
C16A C17A C18 C17 -87(3)
C20A C19A C18 C17A -3.3(9)
C20A C19A C18 C19 -84(3)
C20A C19A C18 C17 23.1(9)
C20 C19 C18 C17A -26.8(12)
C20 C19 C18 C19A 82(3)
C20 C19 C18 C17 -1.4(13)
C16 C17 C18 C17A 81(3)
C16 C17 C18 C19A -21.5(11)
C16 C17 C18 C19 0.6(12)
N3 C21 C22 C23 -0.3(3)
N5 C21 C22 C23 178.21(18)
C21 C22 C23 C24 0.5(3)
C22 C23 C24 C25 -0.3(3)
C23 C24 C25 N3 0.0(3)
C22 C21 N3 C25 0.0(3)
N5 C21 N3 C25 -178.62(16)
C24 C25 N3 C21 0.2(3)
C27 C26 N4 C30 0.1(3)
N5 C26 N4 C30 179.38(15)
C26 N4 C30 C29 -0.3(3)
N4 C30 C29 C28 0.3(3)
C30 C29 C28 C27 -0.3(3)
C29 C28 C27 C26 0.2(3)
N4 C26 C27 C28 -0.1(3)
N5 C26 C27 C28 -179.31(18)
N4 C26 N5 C2 14.0(2)
C27 C26 N5 C2 -166.68(17)
N4 C26 N5 C21 -168.41(16)
C27 C26 N5 C21 10.9(3)
C3 C2 N5 C26 -121.4(2)
C1 C2 N5 C26 62.2(2)
C3 C2 N5 C21 60.9(2)
C1 C2 N5 C21 -115.49(19)
N3 C21 N5 C26 -114.06(19)
C22 C21 N5 C26 67.3(2)
N3 C21 N5 C2 63.6(2)
C22 C21 N5 C2 -115.03(19)
